data_7059015
loop_
_publ_author_name
'Musalov, Maxim V.'
'Yakimov, Vladimir A.'
'Potapov, Vladimir A.'
'Amosova, Svetlana V.'
'Borodina, Tatiana'
'Zinchenko, Sergey V.'

_publ_section_title
;
 A novel methodology for the synthesis of condensed selenium heterocycles
 based on the annulation and annulation &#x2212; methoxylation reactions
 of selenium dihalides
;
_journal_name_full 'New Journal of Chemistry'
_journal_paper_doi 10.1039/C9NJ04707G
_journal_year 2019
_chemical_formula_moiety 'C11 H13 Br O2 Se'
_chemical_formula_sum 'C11 H13 Br O2 Se'
_chemical_formula_weight 336.08
_space_group_IT_number 9
_space_group_name_Hall 'C -2yc'
_space_group_name_H-M_alt 'C 1 c 1'
_symmetry_cell_setting monoclinic
_symmetry_space_group_name_H-M 'C 1 c 1'
_atom_sites_solution_hydrogens geom
_atom_sites_solution_primary direct
_atom_sites_solution_secondary difmap
_audit_creation_method SHELXL-97
_audit_update_record
;
2019-01-25 deposited with the CCDC.	2019-11-05 downloaded from the CCDC.
;
_cell_angle_alpha 90.00
_cell_angle_beta 118.8310(10)
_cell_angle_gamma 90.00
_cell_formula_units_Z 4
_cell_length_a 9.4516(4)
_cell_length_b 17.5281(6)
_cell_length_c 8.3971(3)
_cell_measurement_reflns_used 9701
_cell_measurement_temperature 100(2)
_cell_measurement_theta_max 27.91
_cell_measurement_theta_min 2.32
_cell_volume 1218.70(8)
_computing_cell_refinement 'Bruker SAINT'
_computing_data_collection 'Bruker APEX2'
_computing_data_reduction 'Bruker SAINT'
_computing_molecular_graphics 'Bruker SHELXTL'
_computing_publication_material 'Bruker SHELXTL'
_computing_structure_refinement 'SHELXL-2013 (Sheldrick, 2013)'
_computing_structure_solution 'SHELXS-97 (Sheldrick 2008)'
_diffrn_ambient_temperature 100(2)
_diffrn_measured_fraction_theta_full 0.998
_diffrn_measured_fraction_theta_max 0.998
_diffrn_measurement_device_type 'Bruker D8 VENTURE PHOTON 100 CMOS'
_diffrn_measurement_method '\f and \w scans'
_diffrn_radiation_source 'fine-focus sealed tube'
_diffrn_radiation_type MoK\a
_diffrn_radiation_wavelength 0.71073
_diffrn_reflns_av_R_equivalents 0.0377
_diffrn_reflns_av_sigmaI/netI 0.0348
_diffrn_reflns_limit_h_max 12
_diffrn_reflns_limit_h_min -13
_diffrn_reflns_limit_k_max 24
_diffrn_reflns_limit_k_min -24
_diffrn_reflns_limit_l_max 10
_diffrn_reflns_limit_l_min -11
_diffrn_reflns_number 20079
_diffrn_reflns_theta_full 30.10
_diffrn_reflns_theta_max 30.10
_diffrn_reflns_theta_min 2.32
_exptl_absorpt_coefficient_mu 6.338
_exptl_absorpt_correction_T_max 0.6653
_exptl_absorpt_correction_T_min 0.2991
_exptl_absorpt_correction_type multi-scan
_exptl_crystal_colour colourless
_exptl_crystal_density_diffrn 1.832
_exptl_crystal_density_method 'not measured'
_exptl_crystal_description prism
_exptl_crystal_F_000 656
_exptl_crystal_size_max 0.25
_exptl_crystal_size_mid 0.20
_exptl_crystal_size_min 0.07
_refine_diff_density_max 0.963
_refine_diff_density_min -0.933
_refine_diff_density_rms 0.348
_refine_ls_abs_structure_details 'Flack H D (1983), Acta Cryst. A39, 876-881'
_refine_ls_abs_structure_Flack -0.001(11)
_refine_ls_extinction_method none
_refine_ls_goodness_of_fit_ref 1.159
_refine_ls_hydrogen_treatment mixed
_refine_ls_matrix_type full
_refine_ls_number_parameters 138
_refine_ls_number_reflns 3144
_refine_ls_number_restraints 2
_refine_ls_restrained_S_all 1.158
_refine_ls_R_factor_all 0.0516
_refine_ls_R_factor_gt 0.0316
_refine_ls_shift/su_max 0.000
_refine_ls_shift/su_mean 0.000
_refine_ls_structure_factor_coef Fsqd
_refine_ls_weighting_details 'calc w=1/[\s^2^(Fo^2^)+(0.0538P)^2^+0.0565P] where P=(Fo^2^+2Fc^2^)/3'
_refine_ls_weighting_scheme calc
_refine_ls_wR_factor_gt 0.0791
_refine_ls_wR_factor_ref 0.0986
_reflns_number_gt 2510
_reflns_number_total 3144
_reflns_threshold_expression >2sigma(I)
_cod_data_source_file c9nj04707g2.cif
_cod_data_source_block compound_7
_cod_depositor_comments
;
The following automatic conversions were performed:

data item '_symmetry_cell_setting' value 'Monoclinic' was changed to
'monoclinic' in accordance with the
/home/data/users/saulius/crontab/automatic-downloads/rss-feeds/RSC/lib/dictionaries/cif_core.dic
dictionary named 'cif_core.dic' version 2.4.2 last updated on
2011-04-26.

Automatic conversion script
Id: cif_fix_values 6909 2019-04-08 15:41:33Z antanas 
;
_cod_original_sg_symbol_H-M 'Cc   '
_cod_database_code 7059015

loop_
_symmetry_equiv_pos_as_xyz
'x, y, z'
'x, -y, z+1/2'
'x+1/2, y+1/2, z'
'x+1/2, -y+1/2, z+1/2'

loop_
_atom_site_label
_atom_site_type_symbol
_atom_site_fract_x
_atom_site_fract_y
_atom_site_fract_z
_atom_site_U_iso_or_equiv
_atom_site_adp_type
_atom_site_occupancy
_atom_site_symmetry_multiplicity
_atom_site_calc_flag
_atom_site_refinement_flags
Br1 Br -0.15431(7) 0.72352(3) -0.48058(6) 0.07219(19) Uani 1 1 d .
Se1 Se -0.21633(6) 0.63565(3) 0.00433(6) 0.05605(15) Uani 1 1 d .
O2 O 0.3808(4) 0.61395(19) 0.5754(4) 0.0511(7) Uani 1 1 d .
O1 O 0.4970(4) 0.5685(2) 0.3711(4) 0.0530(7) Uani 1 1 d .
C10 C -0.1676(7) 0.7146(2) -0.2534(7) 0.0529(11) Uani 1 1 d .
H10A H -0.0657 0.7331 -0.1500 0.063 Uiso 1 1 calc R
H10B H -0.2567 0.7471 -0.2619 0.063 Uiso 1 1 calc R
C2 C -0.1967(6) 0.6331(2) -0.2194(6) 0.0446(9) Uani 1 1 d .
H2 H -0.2997 0.6141 -0.3233 0.054 Uiso 1 1 calc R
C8 C 0.0095(5) 0.6142(2) 0.1344(5) 0.0376(7) Uani 1 1 d .
C7 C 0.1083(5) 0.6226(2) 0.3203(5) 0.0386(8) Uani 1 1 d .
H7 H 0.0650 0.6397 0.3952 0.046 Uiso 1 1 calc R
C6 C 0.2700(5) 0.6057(2) 0.3946(5) 0.0357(7) Uani 1 1 d .
C12 C 0.3207(7) 0.6369(3) 0.6926(6) 0.0653(14) Uani 1 1 d .
H12A H 0.2717 0.6876 0.6567 0.098 Uiso 1 1 calc R
H12C H 0.4095 0.6387 0.8178 0.098 Uiso 1 1 calc R
H12B H 0.2392 0.6003 0.6846 0.098 Uiso 1 1 calc R
C5 C 0.3344(4) 0.5816(2) 0.2833(5) 0.0370(8) Uani 1 1 d .
C11 C 0.5736(6) 0.5590(3) 0.2619(7) 0.0556(11) Uani 1 1 d .
H11B H 0.5283 0.5143 0.1833 0.083 Uiso 1 1 calc R
H11C H 0.6899 0.5516 0.3406 0.083 Uiso 1 1 calc R
H11A H 0.5554 0.6045 0.1866 0.083 Uiso 1 1 calc R
C4 C 0.2335(5) 0.57272(19) 0.0982(5) 0.0374(7) Uani 1 1 d .
H4 H 0.2765 0.5553 0.0232 0.045 Uiso 1 1 calc R
C9 C 0.0700(5) 0.58906(18) 0.0218(5) 0.0353(7) Uani 1 1 d .
C3 C -0.0553(5) 0.5765(2) -0.1835(7) 0.0495(10) Uani 1 1 d .
H3B H -0.0941 0.5231 -0.2060 0.059 Uiso 1 1 calc R
H3A H -0.0072 0.5888 -0.2622 0.059 Uiso 1 1 calc R

loop_
_atom_site_aniso_label
_atom_site_aniso_U_11
_atom_site_aniso_U_22
_atom_site_aniso_U_33
_atom_site_aniso_U_23
_atom_site_aniso_U_13
_atom_site_aniso_U_12
Br1 0.1071(5) 0.0632(3) 0.0639(3) 0.0150(2) 0.0553(3) 0.0108(3)
Se1 0.03353(19) 0.0921(3) 0.0458(2) 0.0035(2) 0.02173(16) 0.0019(2)
O2 0.0447(17) 0.0757(19) 0.0298(13) -0.0046(12) 0.0154(13) 0.0079(14)
O1 0.0404(15) 0.0814(19) 0.0376(15) 0.0020(13) 0.0191(12) 0.0143(14)
C10 0.060(3) 0.052(2) 0.048(3) 0.0027(17) 0.027(2) 0.0115(19)
C2 0.035(2) 0.058(2) 0.037(2) -0.0046(16) 0.0153(17) -0.0046(16)
C8 0.0340(18) 0.0431(18) 0.0363(17) 0.0039(14) 0.0173(15) 0.0008(14)
C7 0.037(2) 0.0491(19) 0.0365(19) 0.0012(15) 0.0229(17) 0.0033(15)
C6 0.0392(19) 0.0405(17) 0.0307(16) 0.0001(13) 0.0194(15) 0.0017(14)
C12 0.065(3) 0.100(4) 0.027(2) -0.010(2) 0.019(2) 0.017(3)
C5 0.0382(19) 0.0424(19) 0.0307(17) 0.0042(13) 0.0168(15) 0.0078(14)
C11 0.045(2) 0.072(3) 0.057(3) -0.015(2) 0.031(2) 0.006(2)
C4 0.0420(19) 0.0402(17) 0.0328(17) -0.0031(13) 0.0202(15) 0.0045(14)
C9 0.0386(18) 0.0363(15) 0.0289(16) -0.0005(13) 0.0148(14) 0.0008(13)
C3 0.0303(19) 0.055(2) 0.055(2) 0.0200(18) 0.0141(18) 0.0079(16)

loop_
_atom_type_symbol
_atom_type_description
_atom_type_scat_dispersion_real
_atom_type_scat_dispersion_imag
_atom_type_scat_source
C C 0.0033 0.0016 'International Tables Vol C Tables 4.2.6.8 and 6.1.1.4'
H H 0.0000 0.0000 'International Tables Vol C Tables 4.2.6.8 and 6.1.1.4'
O O 0.0106 0.0060 'International Tables Vol C Tables 4.2.6.8 and 6.1.1.4'
Se Se -0.0929 2.2259 'International Tables Vol C Tables 4.2.6.8 and 6.1.1.4'
Br Br -0.2901 2.4595 'International Tables Vol C Tables 4.2.6.8 and 6.1.1.4'

loop_
_geom_angle_atom_site_label_1
_geom_angle_atom_site_label_2
_geom_angle_atom_site_label_3
_geom_angle
C8 Se1 C2 87.00(17)
C6 O2 C12 116.9(4)
C5 O1 C11 117.4(3)
C2 C10 Br1 111.1(3)
C2 C10 H10A 109.4
Br1 C10 H10A 109.4
C2 C10 H10B 109.4
Br1 C10 H10B 109.4
H10A C10 H10B 108.0
C10 C2 C3 114.7(4)
C10 C2 Se1 105.5(3)
C3 C2 Se1 107.0(3)
C10 C2 H2 109.8
C3 C2 H2 109.8
Se1 C2 H2 109.8
C7 C8 C9 121.6(4)
C7 C8 Se1 125.7(3)
C9 C8 Se1 112.7(3)
C6 C7 C8 119.0(4)
C6 C7 H7 120.5
C8 C7 H7 120.5
O2 C6 C7 124.5(3)
O2 C6 C5 115.0(3)
C7 C6 C5 120.4(3)
O2 C12 H12A 109.5
O2 C12 H12C 109.5
H12A C12 H12C 109.5
O2 C12 H12B 109.5
H12A C12 H12B 109.5
H12C C12 H12B 109.5
O1 C5 C4 125.0(3)
O1 C5 C6 115.3(3)
C4 C5 C6 119.7(3)
O1 C11 H11B 109.5
O1 C11 H11C 109.5
H11B C11 H11C 109.5
O1 C11 H11A 109.5
H11B C11 H11A 109.5
H11C C11 H11A 109.5
C5 C4 C9 120.4(3)
C5 C4 H4 119.8
C9 C4 H4 119.8
C4 C9 C8 118.8(3)
C4 C9 C3 124.3(3)
C8 C9 C3 116.8(3)
C9 C3 C2 104.2(4)
C9 C3 H3B 110.9
C2 C3 H3B 110.9
C9 C3 H3A 110.9
C2 C3 H3A 110.9
H3B C3 H3A 108.9

loop_
_geom_bond_atom_site_label_1
_geom_bond_atom_site_label_2
_geom_bond_distance
Br1 C10 1.977(5)
Se1 C8 1.908(4)
Se1 C2 1.976(5)
O2 C6 1.374(5)
O2 C12 1.411(6)
O1 C5 1.365(5)
O1 C11 1.427(6)
C10 C2 1.509(6)
C10 H10A 0.9900
C10 H10B 0.9900
C2 C3 1.571(6)
C2 H2 1.0000
C8 C7 1.388(5)
C8 C9 1.392(5)
C7 C6 1.376(6)
C7 H7 0.9500
C6 C5 1.404(5)
C12 H12A 0.9800
C12 H12C 0.9800
C12 H12B 0.9800
C5 C4 1.386(5)
C11 H11B 0.9800
C11 H11C 0.9800
C11 H11A 0.9800
C4 C9 1.387(6)
C4 H4 0.9500
C9 C3 1.566(6)
C3 H3B 0.9900
C3 H3A 0.9900

loop_
_geom_torsion_atom_site_label_1
_geom_torsion_atom_site_label_2
_geom_torsion_atom_site_label_3
_geom_torsion_atom_site_label_4
_geom_torsion
Br1 C10 C2 C3 64.9(4)
Br1 C10 C2 Se1 -177.5(3)
C8 Se1 C2 C10 -93.2(3)
C8 Se1 C2 C3 29.4(3)
C2 Se1 C8 C7 164.6(3)
C2 Se1 C8 C9 -14.6(3)
C9 C8 C7 C6 0.1(5)
Se1 C8 C7 C6 -179.1(3)
C12 O2 C6 C7 4.0(6)
C12 O2 C6 C5 -178.9(4)
C8 C7 C6 O2 177.9(4)
C8 C7 C6 C5 1.0(5)
C11 O1 C5 C4 12.3(6)
C11 O1 C5 C6 -167.7(4)
O2 C6 C5 O1 1.1(5)
C7 C6 C5 O1 178.3(4)
O2 C6 C5 C4 -178.9(3)
C7 C6 C5 C4 -1.7(5)
O1 C5 C4 C9 -178.7(3)
C6 C5 C4 C9 1.3(6)
C5 C4 C9 C8 -0.3(5)
C5 C4 C9 C3 -176.4(3)
C7 C8 C9 C4 -0.5(5)
Se1 C8 C9 C4 178.8(3)
C7 C8 C9 C3 176.0(3)
Se1 C8 C9 C3 -4.8(4)
C4 C9 C3 C2 -156.6(4)
C8 C9 C3 C2 27.2(4)
C10 C2 C3 C9 81.0(4)
Se1 C2 C3 C9 -35.6(3)
